data_2234336
loop_
_publ_author_name
'Davis, Wade L.'
'Meijboom, Reinout'

_publ_section_title
;
 (Acetylacetonato-\k^2^<i>O</i>,<i>O</i>')[(2-bromophenyl)diphenylphosphane-\k<i>P</i>]carbonylrhodium(I)
;
_journal_coeditor_code MW2054
_journal_issue 4
_journal_name_full 'Acta Crystallographica Section E'
_journal_page_first m482
_journal_paper_doi 10.1107/S1600536812011944
_journal_volume 68
_journal_year 2012
_chemical_formula_iupac '[Rh (C5 H7 O2) (C18 H14 Br P) (C O)]'
_chemical_formula_moiety 'C24 H21 Br O3 P Rh'
_chemical_formula_sum 'C24 H21 Br O3 P Rh'
_chemical_formula_weight 571.19
_chemical_name_systematic
;
(Acetylacetonato-\k^2^<i>O</i>,<i>O</i>')[(2-bromophenyl)diphenylphosphane-
\k<i>P</i>]carbonylrhodium(I)
;
_space_group_IT_number 14
_symmetry_cell_setting monoclinic
_symmetry_space_group_name_Hall '-P 2yn'
_symmetry_space_group_name_H-M 'P 1 21/n 1'
_atom_sites_solution_hydrogens geom
_atom_sites_solution_primary direct
_atom_sites_solution_secondary difmap
_audit_creation_method 'WinGX routine CIF_UPDATE'
_cell_angle_alpha 90
_cell_angle_beta 102.1330(10)
_cell_angle_gamma 90
_cell_formula_units_Z 4
_cell_length_a 9.0503(2)
_cell_length_b 17.8711(4)
_cell_length_c 13.9552(3)
_cell_measurement_reflns_used 9726
_cell_measurement_temperature 100(2)
_cell_measurement_theta_max 65.74
_cell_measurement_theta_min 4.08
_cell_volume 2206.68(8)
_computing_cell_refinement 'SAINT (Bruker 2008)'
_computing_data_collection 'APEX2 (Bruker 2010)'
_computing_data_reduction 'SAINT and XPREP (Bruker 2008)'
_computing_molecular_graphics 'DIAMOND (Brandenburg & Putz, 2005)'
_computing_publication_material 'publCIF (Westrip, 2010) and WinGX (Farrugia, 1999)'
_computing_structure_refinement 'SHELXL97 (Sheldrick, 2008)'
_computing_structure_solution 'SIR97 (Altomare, <i>et al.</i>, 1999)'
_diffrn_ambient_temperature 100(2)
_diffrn_detector_area_resol_mean 8.4
_diffrn_measured_fraction_theta_full 0.984
_diffrn_measured_fraction_theta_max 0.984
_diffrn_measurement_device_type 'Bruker APEX DUO 4K CCD'
_diffrn_measurement_method '\f and \w scans'
_diffrn_radiation_monochromator 'Incoatec Quazar Multilayer Mirror'
_diffrn_radiation_source 'Incoatec I\mS microfocus X-ray source'
_diffrn_radiation_type CuK\a
_diffrn_radiation_wavelength 1.54178
_diffrn_reflns_av_R_equivalents 0.0399
_diffrn_reflns_limit_h_max 10
_diffrn_reflns_limit_h_min -8
_diffrn_reflns_limit_k_max 21
_diffrn_reflns_limit_k_min -21
_diffrn_reflns_limit_l_max 16
_diffrn_reflns_limit_l_min -16
_diffrn_reflns_number 51955
_diffrn_reflns_theta_full 66.56
_diffrn_reflns_theta_max 66.56
_diffrn_reflns_theta_min 4.08
_diffrn_standards_decay_% 0
_diffrn_standards_interval_count 0
_diffrn_standards_interval_time 0
_diffrn_standards_number 0
_exptl_absorpt_coefficient_mu 9.256
_exptl_absorpt_correction_T_max 0.7528
_exptl_absorpt_correction_T_min 0.4095
_exptl_absorpt_correction_type multi-scan
_exptl_absorpt_process_details '(SADABS; Bruker, 2008)'
_exptl_crystal_colour yellow
_exptl_crystal_density_diffrn 1.719
_exptl_crystal_density_method 'not measured'
_exptl_crystal_description needle
_exptl_crystal_F_000 1136
_exptl_crystal_size_max 0.36
_exptl_crystal_size_mid 0.08
_exptl_crystal_size_min 0.07
_refine_diff_density_max 0.345
_refine_diff_density_min -0.468
_refine_ls_extinction_method none
_refine_ls_goodness_of_fit_ref 1.137
_refine_ls_hydrogen_treatment constr
_refine_ls_matrix_type full
_refine_ls_number_parameters 283
_refine_ls_number_reflns 3830
_refine_ls_number_restraints 0
_refine_ls_restrained_S_all 1.137
_refine_ls_R_factor_all 0.0193
_refine_ls_R_factor_gt 0.0192
_refine_ls_shift/su_max 0.001
_refine_ls_shift/su_mean 0
_refine_ls_structure_factor_coef Fsqd
_refine_ls_weighting_details 'calc w=1/[\s^2^(Fo^2^)+(0.0153P)^2^+2.7465P] where P=(Fo^2^+2Fc^2^)/3'
_refine_ls_weighting_scheme calc
_refine_ls_wR_factor_gt 0.0466
_refine_ls_wR_factor_ref 0.0467
_reflns_number_gt 3800
_reflns_number_total 3830
_reflns_threshold_expression I>2\s(I)
_cod_data_source_file mw2054.cif
_cod_data_source_block I
_cod_original_sg_symbol_H-M 'P 21/n'
_cod_database_code 2234336
_cod_database_fobs_code 2234336

loop_
_symmetry_equiv_pos_as_xyz
'x, y, z'
'-x+1/2, y+1/2, -z+1/2'
'-x, -y, -z'
'x-1/2, -y-1/2, z-1/2'

loop_
_atom_site_type_symbol
_atom_site_label
_atom_site_fract_x
_atom_site_fract_y
_atom_site_fract_z
_atom_site_U_iso_or_equiv
_atom_site_adp_type
_atom_site_calc_flag
_atom_site_refinement_flags
_atom_site_occupancy
C C1 1.0083(2) 0.20914(12) 0.81292(15) 0.0170(4) Uani d . 1
C C2 0.7672(3) 0.02131(12) 0.96498(16) 0.0202(5) Uani d . 1
C C3 0.7635(3) 0.07346(13) 1.03843(16) 0.0227(5) Uani d . 1
H H3 0.7145 0.0589 1.0894 0.027 Uiso calc R 1
C C4 0.8256(3) 0.14521(13) 1.04395(16) 0.0199(5) Uani d . 1
C C5 0.7048(3) -0.05622(13) 0.97335(18) 0.0270(5) Uani d . 1
H H5A 0.6712 -0.0776 0.9077 0.041 Uiso calc R 1
H H5B 0.619 -0.0533 1.0059 0.041 Uiso calc R 1
H H5C 0.7837 -0.088 1.0118 0.041 Uiso calc R 1
C C6 0.8164(3) 0.19327(13) 1.13130(17) 0.0250(5) Uani d . 1
H H6A 0.802 0.2457 1.1107 0.038 Uiso calc R 1
H H6B 0.9103 0.1884 1.1808 0.038 Uiso calc R 1
H H6C 0.7309 0.177 1.1591 0.038 Uiso calc R 1
C C11 0.9193(2) 0.13799(11) 0.60948(15) 0.0141(4) Uani d . 1
C C13 0.7662(3) 0.23761(13) 0.51864(17) 0.0227(5) Uani d . 1
H H13 0.6768 0.267 0.5069 0.027 Uiso calc R 1
C C14 0.8773(3) 0.24911(14) 0.46495(17) 0.0286(5) Uani d . 1
H H14 0.8643 0.2874 0.4166 0.034 Uiso calc R 1
C C15 1.0060(3) 0.20565(13) 0.48098(17) 0.0244(5) Uani d . 1
H H15 1.0803 0.2134 0.443 0.029 Uiso calc R 1
C C16 1.0269(3) 0.15034(12) 0.55286(15) 0.0178(4) Uani d . 1
H H16 1.1159 0.1206 0.5635 0.021 Uiso calc R 1
C C21 0.8375(2) -0.00862(11) 0.66851(15) 0.0144(4) Uani d . 1
C C22 0.7422(2) -0.00895(12) 0.57576(15) 0.0162(4) Uani d . 1
H H22 0.735 0.0343 0.5354 0.019 Uiso calc R 1
C C23 0.6576(2) -0.07239(12) 0.54206(16) 0.0193(5) Uani d . 1
H H23 0.5925 -0.0721 0.479 0.023 Uiso calc R 1
C C24 0.6680(3) -0.13580(12) 0.60010(18) 0.0220(5) Uani d . 1
H H24 0.611 -0.1792 0.5768 0.026 Uiso calc R 1
C C25 0.7624(3) -0.13577(12) 0.69277(17) 0.0208(5) Uani d . 1
H H25 0.7693 -0.1792 0.7327 0.025 Uiso calc R 1
C C31 1.1460(2) 0.03819(11) 0.71559(14) 0.0138(4) Uani d . 1
C C32 1.2678(3) 0.07878(12) 0.76843(16) 0.0195(5) Uani d . 1
H H32 1.2496 0.1237 0.8005 0.023 Uiso calc R 1
C C33 1.4153(3) 0.05460(14) 0.77495(17) 0.0234(5) Uani d . 1
H H33 1.4972 0.0831 0.8108 0.028 Uiso calc R 1
C C34 1.4428(3) -0.01132(14) 0.72896(16) 0.0232(5) Uani d . 1
H H34 1.5436 -0.0281 0.7333 0.028 Uiso calc R 1
C C35 1.3233(3) -0.05247(13) 0.67696(16) 0.0207(5) Uani d . 1
H H35 1.3421 -0.0978 0.646 0.025 Uiso calc R 1
C C36 1.1750(2) -0.02778(12) 0.66963(15) 0.0171(4) Uani d . 1
H H36 1.0934 -0.0561 0.6331 0.021 Uiso calc R 1
O O1 1.05924(19) 0.26162(9) 0.78518(12) 0.0240(4) Uani d . 1
O O2 0.89331(18) 0.17500(8) 0.98188(11) 0.0203(3) Uani d . 1
O O3 0.82285(18) 0.03145(8) 0.88916(11) 0.0212(3) Uani d . 1
P P1 0.95457(6) 0.07227(3) 0.71283(4) 0.01194(11) Uani d . 1
Rh Rh1 0.923488(17) 0.125849(8) 0.852474(11) 0.01343(6) Uani d . 1
C C12 0.7890(2) 0.18222(12) 0.58970(15) 0.0168(4) Uani d . 1
H H12 0.7132 0.174 0.6264 0.02 Uiso calc PR 0.0419(10)
C C26 0.8466(2) -0.07255(12) 0.72724(16) 0.0177(4) Uani d . 1
H H26 0.9104 -0.0728 0.7907 0.021 Uiso calc PR 0.9581(10)
Br Br1A 0.63052(3) 0.167185(13) 0.657862(17) 0.01941(8) Uani d P 0.9581(10)
Br Br1B 0.9534(7) -0.0921(3) 0.8361(4) 0.0277(19) Uani d P 0.0419(10)

loop_
_atom_site_aniso_label
_atom_site_aniso_U_11
_atom_site_aniso_U_22
_atom_site_aniso_U_33
_atom_site_aniso_U_12
_atom_site_aniso_U_13
_atom_site_aniso_U_23
C1 0.0196(11) 0.0181(11) 0.0135(10) 0.0018(9) 0.0037(9) -0.0061(8)
C2 0.0208(12) 0.0209(11) 0.0186(11) -0.0004(9) 0.0034(9) 0.0040(9)
C3 0.0295(13) 0.0242(12) 0.0171(11) -0.0035(10) 0.0112(10) 0.0021(9)
C4 0.0214(12) 0.0215(11) 0.0174(11) 0.0032(9) 0.0055(9) 0.0012(9)
C5 0.0350(14) 0.0226(12) 0.0241(12) -0.0064(10) 0.0076(10) 0.0027(10)
C6 0.0302(13) 0.0253(12) 0.0220(12) 0.0002(10) 0.0111(10) -0.0023(10)
C11 0.0189(11) 0.0104(9) 0.0115(10) -0.0014(8) -0.0003(8) -0.0020(8)
C13 0.0247(12) 0.0188(11) 0.0217(11) 0.0052(9) -0.0017(9) 0.0025(9)
C14 0.0395(15) 0.0232(12) 0.0214(12) 0.0050(11) 0.0024(11) 0.0094(10)
C15 0.0316(13) 0.0244(12) 0.0188(11) 0.0014(10) 0.0087(10) 0.0055(9)
C16 0.0216(11) 0.0152(10) 0.0166(10) 0.0018(9) 0.0038(9) 0.0002(8)
C21 0.0143(10) 0.0131(10) 0.0170(10) 0.0017(8) 0.0059(8) -0.0024(8)
C22 0.0173(11) 0.0160(10) 0.0160(10) -0.0007(8) 0.0051(8) -0.0016(8)
C23 0.0174(11) 0.0220(11) 0.0191(11) -0.0029(9) 0.0051(9) -0.0061(9)
C24 0.0224(12) 0.0162(11) 0.0299(13) -0.0052(9) 0.0114(10) -0.0092(9)
C25 0.0241(12) 0.0139(10) 0.0271(12) 0.0004(9) 0.0114(10) 0.0021(9)
C31 0.0145(10) 0.0161(10) 0.0109(9) 0.0009(8) 0.0029(8) 0.0036(8)
C32 0.0207(11) 0.0193(11) 0.0187(11) -0.0001(9) 0.0043(9) -0.0022(9)
C33 0.0159(11) 0.0323(13) 0.0212(11) -0.0021(9) 0.0019(9) -0.0010(10)
C34 0.0185(12) 0.0310(13) 0.0217(11) 0.0077(10) 0.0079(9) 0.0077(10)
C35 0.0245(12) 0.0204(11) 0.0190(11) 0.0062(9) 0.0090(9) 0.0017(9)
C36 0.0192(11) 0.0165(10) 0.0161(10) 0.0010(8) 0.0050(9) 0.0014(8)
O1 0.0326(9) 0.0166(8) 0.0248(8) -0.0069(7) 0.0108(7) -0.0023(6)
O2 0.0281(9) 0.0176(8) 0.0175(8) -0.0026(6) 0.0102(7) -0.0018(6)
O3 0.0287(9) 0.0183(8) 0.0185(8) -0.0041(6) 0.0093(7) -0.0006(6)
P1 0.0134(3) 0.0107(2) 0.0116(2) 0.00022(19) 0.00232(19) -0.00053(19)
Rh1 0.01719(10) 0.01174(9) 0.01218(9) -0.00084(6) 0.00498(6) -0.00096(5)
C12 0.0184(11) 0.0146(10) 0.0162(10) -0.0007(8) 0.0012(8) -0.0034(8)
C26 0.0177(11) 0.0168(11) 0.0190(11) 0.0033(8) 0.0052(9) 0.0002(8)
Br1A 0.01406(13) 0.02069(13) 0.02271(14) 0.00198(9) 0.00212(9) -0.00344(9)
Br1B 0.028(3) 0.027(3) 0.023(3) 0.003(2) -0.004(2) 0.005(2)

loop_
_atom_type_symbol
_atom_type_description
_atom_type_scat_dispersion_real
_atom_type_scat_dispersion_imag
_atom_type_scat_source
C C 0.0181 0.0091 'International Tables Vol C Tables 4.2.6.8 and 6.1.1.4'
H H 0 0 'International Tables Vol C Tables 4.2.6.8 and 6.1.1.4'
O O 0.0492 0.0322 'International Tables Vol C Tables 4.2.6.8 and 6.1.1.4'
P P 0.2955 0.4335 'International Tables Vol C Tables 4.2.6.8 and 6.1.1.4'
Br Br -0.6763 1.2805 'International Tables Vol C Tables 4.2.6.8 and 6.1.1.4'
Rh Rh 0.0927 3.6045 'International Tables Vol C Tables 4.2.6.8 and 6.1.1.4'

loop_
_geom_angle_atom_site_label_1
_geom_angle_atom_site_label_2
_geom_angle_atom_site_label_3
_geom_angle
O1 C1 Rh1 177.96(19)
O3 C2 C3 126.2(2)
O3 C2 C5 114.4(2)
C3 C2 C5 119.4(2)
C2 C3 C4 125.8(2)
C2 C3 H3 117.1
C4 C3 H3 117.1
O2 C4 C3 126.2(2)
O2 C4 C6 115.2(2)
C3 C4 C6 118.6(2)
C2 C5 H5A 109.5
C2 C5 H5B 109.5
H5A C5 H5B 109.5
C2 C5 H5C 109.5
H5A C5 H5C 109.5
H5B C5 H5C 109.5
C4 C6 H6A 109.5
C4 C6 H6B 109.5
H6A C6 H6B 109.5
C4 C6 H6C 109.5
H6A C6 H6C 109.5
H6B C6 H6C 109.5
C16 C11 C12 117.34(19)
C16 C11 P1 121.29(16)
C12 C11 P1 121.15(16)
C12 C13 C14 118.4(2)
C12 C13 H13 120.8
C14 C13 H13 120.8
C15 C14 C13 120.8(2)
C15 C14 H14 119.6
C13 C14 H14 119.6
C14 C15 C16 119.9(2)
C14 C15 H15 120
C16 C15 H15 120
C15 C16 C11 121.0(2)
C15 C16 H16 119.5
C11 C16 H16 119.5
C22 C21 C26 119.26(19)
C22 C21 P1 121.32(16)
C26 C21 P1 119.39(16)
C23 C22 C21 120.3(2)
C23 C22 H22 119.8
C21 C22 H22 119.8
C24 C23 C22 120.2(2)
C24 C23 H23 119.9
C22 C23 H23 119.9
C23 C24 C25 119.8(2)
C23 C24 H24 120.1
C25 C24 H24 120.1
C26 C25 C24 120.4(2)
C26 C25 H25 119.8
C24 C25 H25 119.8
C36 C31 C32 118.6(2)
C36 C31 P1 122.77(16)
C32 C31 P1 118.58(16)
C33 C32 C31 121.0(2)
C33 C32 H32 119.5
C31 C32 H32 119.5
C32 C33 C34 119.8(2)
C32 C33 H33 120.1
C34 C33 H33 120.1
C35 C34 C33 119.8(2)
C35 C34 H34 120.1
C33 C34 H34 120.1
C34 C35 C36 120.3(2)
C34 C35 H35 119.8
C36 C35 H35 119.8
C31 C36 C35 120.3(2)
C31 C36 H36 119.8
C35 C36 H36 119.8
C4 O2 Rh1 125.64(14)
C2 O3 Rh1 127.02(14)
C21 P1 C31 102.92(9)
C21 P1 C11 104.38(9)
C31 P1 C11 103.73(10)
C21 P1 Rh1 117.63(7)
C31 P1 Rh1 114.54(7)
C11 P1 Rh1 112.14(7)
C1 Rh1 O3 176.91(8)
C1 Rh1 O2 93.38(7)
O3 Rh1 O2 89.10(6)
C1 Rh1 P1 86.99(6)
O3 Rh1 P1 90.52(4)
O2 Rh1 P1 179.58(5)
C13 C12 C11 122.5(2)
C13 C12 H12 118.7
C11 C12 H12 118.7
C25 C26 C21 120.0(2)
C25 C26 H26 120
C21 C26 H26 120

loop_
_geom_bond_atom_site_label_1
_geom_bond_atom_site_label_2
_geom_bond_distance
C1 O1 1.148(3)
C1 Rh1 1.813(2)
C2 O3 1.277(3)
C2 C3 1.391(3)
C2 C5 1.510(3)
C3 C4 1.395(3)
C3 H3 0.95
C4 O2 1.278(3)
C4 C6 1.508(3)
C5 H5A 0.98
C5 H5B 0.98
C5 H5C 0.98
C6 H6A 0.98
C6 H6B 0.98
C6 H6C 0.98
C11 C16 1.395(3)
C11 C12 1.398(3)
C11 P1 1.835(2)
C13 C12 1.386(3)
C13 C14 1.389(4)
C13 H13 0.95
C14 C15 1.379(4)
C14 H14 0.95
C15 C16 1.393(3)
C15 H15 0.95
C16 H16 0.95
C21 C22 1.397(3)
C21 C26 1.398(3)
C21 P1 1.822(2)
C22 C23 1.393(3)
C22 H22 0.95
C23 C24 1.384(3)
C23 H23 0.95
C24 C25 1.392(3)
C24 H24 0.95
C25 C26 1.391(3)
C25 H25 0.95
C31 C36 1.393(3)
C31 C32 1.394(3)
C31 P1 1.829(2)
C32 C33 1.387(3)
C32 H32 0.95
C33 C34 1.389(3)
C33 H33 0.95
C34 C35 1.381(3)
C34 H34 0.95
C35 C36 1.396(3)
C35 H35 0.95
C36 H36 0.95
O2 Rh1 2.0772(15)
O3 Rh1 2.0332(15)
P1 Rh1 2.2415(5)
C12 H12 0.95
C26 H26 0.95
